data_2215043
loop_
_publ_author_name
'N. Srinivasan'
'M. Subha Nandhini'
'R. Ranjithkumar'
'S. Perumal'
'R. V. Krishnakumar'

_publ_section_title
8-[(<i>E</i>)-4-Methoxybenzylidene]-4-(4-methoxyphenyl)-3-(3-phenyl-1,2,4-oxadiazol-5-yl)-5,6,7,8-tetrahydro-4<i>H</i>-chromen-2-ylamine
_journal_coeditor_code CF2131
_journal_issue 9
_journal_name_full 'Acta Crystallographica Section E'
_journal_page_first o3750
_journal_page_last o3750
_journal_paper_doi 10.1107/S1600536807038093
_journal_volume 63
_journal_year 2007
_chemical_formula_iupac 'C32 H29 N3 O4'
_chemical_formula_moiety 'C32 H29 N3 O4'
_chemical_formula_sum 'C32 H29 N3 O4'
_chemical_formula_weight 519.58
_chemical_name_systematic
;
8-[(<i>E</i>)-4-Methoxybenzylidene]-4-(4-Methoxyphenyl)-3-
(3-phenyl-1,2,4-oxadiazol-5-yl)-5,6,7,8-tetrahydro-4<i>H</i>-chromen-2-amine
;
_space_group_IT_number 2
_symmetry_cell_setting triclinic
_symmetry_space_group_name_Hall '-P 1'
_symmetry_space_group_name_H-M 'P -1'
_atom_sites_solution_hydrogens geom
_atom_sites_solution_primary direct
_atom_sites_solution_secondary difmap
_audit_creation_method SHELXL-97
_cell_angle_alpha 91.07(2)
_cell_angle_beta 98.45(2)
_cell_angle_gamma 104.10(3)
_cell_formula_units_Z 2
_cell_length_a 10.5014(3)
_cell_length_b 11.3187(4)
_cell_length_c 11.6458(4)
_cell_measurement_reflns_used 4468
_cell_measurement_temperature 298(2)
_cell_measurement_theta_max 29
_cell_measurement_theta_min 3
_cell_volume 1325.8(2)
_computing_cell_refinement 'SAINT (Bruker, 2004b)'
_computing_data_collection 'APEX2 (Bruker, 2004a)'
_computing_data_reduction SAINT
_computing_molecular_graphics 'PLATON (Spek, 2003)'
_computing_publication_material SHELXL97
_computing_structure_refinement 'SHELXL97 (Sheldrick, 1997)'
_computing_structure_solution 'SHELXS86 (Sheldrick, 1990)'
_diffrn_ambient_temperature 298(2)
_diffrn_measured_fraction_theta_full 0.999
_diffrn_measured_fraction_theta_max 0.982
_diffrn_measurement_device_type 'Bruker Kappa APEXII'
_diffrn_measurement_method '\w and \f'
_diffrn_radiation_monochromator graphite
_diffrn_radiation_source 'fine-focus sealed tube'
_diffrn_radiation_type MoK\a
_diffrn_radiation_wavelength 0.71073
_diffrn_reflns_av_R_equivalents 0.0251
_diffrn_reflns_av_sigmaI/netI 0.0253
_diffrn_reflns_limit_h_max 15
_diffrn_reflns_limit_h_min -15
_diffrn_reflns_limit_k_max 17
_diffrn_reflns_limit_k_min -17
_diffrn_reflns_limit_l_max 17
_diffrn_reflns_limit_l_min -17
_diffrn_reflns_number 36723
_diffrn_reflns_theta_full 25.00
_diffrn_reflns_theta_max 32.66
_diffrn_reflns_theta_min 1.77
_diffrn_standards_decay_% 0
_diffrn_standards_number 0
_exptl_absorpt_coefficient_mu 0.087
_exptl_absorpt_correction_T_max 0.99
_exptl_absorpt_correction_T_min 0.98
_exptl_absorpt_correction_type multi-scan
_exptl_absorpt_process_details '(SADABS; Sheldrick, 2004)'
_exptl_crystal_colour colourless
_exptl_crystal_density_diffrn 1.301
_exptl_crystal_density_method 'not measured'
_exptl_crystal_description block
_exptl_crystal_F_000 548
_exptl_crystal_size_max 0.30
_exptl_crystal_size_mid 0.20
_exptl_crystal_size_min 0.15
_refine_diff_density_max 0.600
_refine_diff_density_min -0.318
_refine_ls_extinction_method none
_refine_ls_goodness_of_fit_ref 1.029
_refine_ls_hydrogen_treatment mixed
_refine_ls_matrix_type full
_refine_ls_number_parameters 360
_refine_ls_number_reflns 9546
_refine_ls_number_restraints 0
_refine_ls_restrained_S_all 1.029
_refine_ls_R_factor_all 0.0829
_refine_ls_R_factor_gt 0.0543
_refine_ls_shift/su_max 0.000
_refine_ls_shift/su_mean 0.000
_refine_ls_structure_factor_coef Fsqd
_refine_ls_weighting_details 'calc w=1/[\s^2^(Fo^2^)+(0.088P)^2^+0.2805P] where P=(Fo^2^+2Fc^2^)/3'
_refine_ls_weighting_scheme calc
_refine_ls_wR_factor_gt 0.1505
_refine_ls_wR_factor_ref 0.1777
_reflns_number_gt 6512
_reflns_number_total 9546
_reflns_threshold_expression I>2\s(I)
_cod_data_source_file cf2131.cif
_cod_data_source_block I
_cod_database_code 2215043
_cod_database_fobs_code 2215043

loop_
_symmetry_equiv_pos_as_xyz
'x, y, z'
'-x, -y, -z'

loop_
_atom_site_type_symbol
_atom_site_label
_atom_site_fract_x
_atom_site_fract_y
_atom_site_fract_z
_atom_site_U_iso_or_equiv
_atom_site_adp_type
_atom_site_calc_flag
_atom_site_refinement_flags
_atom_site_occupancy
O O1 0.44750(9) -0.06770(9) 0.74873(8) 0.0453(2) Uani d . 1
O O31 0.77429(10) 0.29001(9) 0.69489(8) 0.0445(2) Uani d . 1
O O8 0.03663(13) -0.70140(10) 1.00681(11) 0.0603(3) Uani d . 1
O O4 1.11417(11) -0.09930(11) 0.60871(11) 0.0586(3) Uani d . 1
N N21 0.39565(13) 0.05173(14) 0.61084(12) 0.0553(4) Uani d . 1
N N32 0.78419(13) 0.39013(11) 0.62222(11) 0.0476(3) Uani d . 1
N N34 0.59051(11) 0.25039(10) 0.56538(9) 0.0386(2) Uani d . 1
C C2 0.49210(13) 0.03321(12) 0.69183(11) 0.0389(3) Uani d . 1
C C3 0.61886(12) 0.10433(11) 0.71726(10) 0.0357(2) Uani d . 1
C C4 0.72111(12) 0.06893(11) 0.80595(10) 0.0336(2) Uani d . 1
H H4 0.7668 0.1409 0.8575 0.040 Uiso calc R 1
C C5 0.65386(12) -0.02897(11) 0.87854(10) 0.0352(2) Uani d . 1
C C6 0.52803(12) -0.09250(11) 0.84756(10) 0.0359(2) Uani d . 1
C C7 0.45949(13) -0.19525(12) 0.90757(11) 0.0379(3) Uani d . 1
C C8 0.33702(13) -0.26063(12) 0.86451(11) 0.0402(3) Uani d . 1
H H8 0.2957 -0.2324 0.7982 0.048 Uiso calc R 1
C C81 0.25958(13) -0.37157(12) 0.90901(11) 0.0392(3) Uani d . 1
C C82 0.25819(14) -0.39269(13) 1.02612(12) 0.0432(3) Uani d . 1
H H82 0.3073 -0.3323 1.0816 0.052 Uiso calc R 1
C C83 0.18564(14) -0.50118(13) 1.06275(12) 0.0444(3) Uani d . 1
H H83 0.1872 -0.5132 1.1417 0.053 Uiso calc R 1
C C84 0.11123(14) -0.59097(12) 0.98113(13) 0.0443(3) Uani d . 1
C C85 0.10668(17) -0.57044(14) 0.86384(13) 0.0519(3) Uani d . 1
H H85 0.0543 -0.6296 0.8086 0.062 Uiso calc R 1
C C86 0.17943(15) -0.46289(13) 0.82911(12) 0.0479(3) Uani d . 1
H H86 0.1752 -0.4505 0.7501 0.058 Uiso calc R 1
C C87 0.0408(2) -0.72963(17) 1.12512(17) 0.0662(5) Uani d . 1
H H87A -0.0156 -0.8094 1.1304 0.099 Uiso calc R 1
H H87B 0.0104 -0.6704 1.1667 0.099 Uiso calc R 1
H H87C 0.1304 -0.7282 1.1585 0.099 Uiso calc R 1
C C33 0.67314(13) 0.36061(11) 0.54936(11) 0.0380(3) Uani d . 1
C C35 0.65582(12) 0.21169(11) 0.65603(10) 0.0354(2) Uani d . 1
C C331 0.64071(14) 0.43903(12) 0.45653(11) 0.0415(3) Uani d . 1
C C332 0.53368(18) 0.39616(16) 0.37008(14) 0.0571(4) Uani d . 1
H H332 0.4821 0.3166 0.3697 0.068 Uiso calc R 1
C C333 0.5029(2) 0.4720(2) 0.28346(16) 0.0708(5) Uani d . 1
H H333 0.4310 0.4428 0.2248 0.085 Uiso calc R 1
C C334 0.5776(2) 0.58886(19) 0.28403(16) 0.0721(6) Uani d . 1
H H334 0.5559 0.6396 0.2265 0.087 Uiso calc R 1
C C335 0.6838(3) 0.63113(17) 0.36871(17) 0.0753(6) Uani d . 1
H H335 0.7350 0.7107 0.3683 0.090 Uiso calc R 1
C C336 0.7166(2) 0.55744(14) 0.45519(15) 0.0607(4) Uani d . 1
H H336 0.7897 0.5872 0.5126 0.073 Uiso calc R 1
C C41 0.82502(11) 0.02492(10) 0.74932(9) 0.0320(2) Uani d . 1
C C42 0.96020(12) 0.07784(12) 0.78085(12) 0.0401(3) Uani d . 1
H H42 0.9883 0.1428 0.8363 0.048 Uiso calc R 1
C C43 1.05339(13) 0.03552(13) 0.73117(13) 0.0444(3) Uani d . 1
H H43 1.1433 0.0729 0.7525 0.053 Uiso calc R 1
C C44 1.01362(13) -0.06205(12) 0.65001(11) 0.0397(3) Uani d . 1
C C45 0.87972(13) -0.11618(13) 0.61681(12) 0.0428(3) Uani d . 1
H H45 0.8520 -0.1814 0.5616 0.051 Uiso calc R 1
C C46 0.78722(12) -0.07194(12) 0.66695(11) 0.0399(3) Uani d . 1
H H46 0.6972 -0.1085 0.6445 0.048 Uiso calc R 1
C C47 1.0822(2) -0.2066(2) 0.5367(2) 0.0774(6) Uani d . 1
H H47A 1.1619 -0.2209 0.5144 0.116 Uiso calc R 1
H H47B 1.0225 -0.1980 0.4684 0.116 Uiso calc R 1
H H47C 1.0404 -0.2742 0.5780 0.116 Uiso calc R 1
C C9 0.54074(16) -0.22266(16) 1.01766(13) 0.0523(4) Uani d . 1
H H9A 0.5236 -0.1779 1.0831 0.063 Uiso calc R 1
H H9B 0.5124 -0.3090 1.0301 0.063 Uiso calc R 1
C C10 0.68687(16) -0.18972(15) 1.01387(15) 0.0548(4) Uani d . 1
H H10A 0.7059 -0.2426 0.9557 0.066 Uiso calc R 1
H H10B 0.7340 -0.2031 1.0886 0.066 Uiso calc R 1
C C11 0.73658(14) -0.05845(13) 0.98560(11) 0.0449(3) Uani d . 1
H H11A 0.7334 -0.0052 1.0508 0.054 Uiso calc R 1
H H11B 0.8284 -0.0439 0.9733 0.054 Uiso calc R 1
H H21A 0.3161(19) 0.0034(17) 0.6047(16) 0.052(5) Uiso d . 1
H H21B 0.4161(19) 0.1154(18) 0.5695(17) 0.062(5) Uiso d . 1

loop_
_atom_site_aniso_label
_atom_site_aniso_U_11
_atom_site_aniso_U_22
_atom_site_aniso_U_33
_atom_site_aniso_U_12
_atom_site_aniso_U_13
_atom_site_aniso_U_23
O1 0.0373(5) 0.0480(5) 0.0464(5) 0.0050(4) 0.0002(4) 0.0211(4)
O31 0.0475(5) 0.0386(5) 0.0433(5) 0.0055(4) 0.0015(4) 0.0116(4)
O8 0.0689(7) 0.0408(6) 0.0675(7) 0.0025(5) 0.0165(6) 0.0148(5)
O4 0.0440(6) 0.0663(7) 0.0713(7) 0.0176(5) 0.0213(5) -0.0014(6)
N21 0.0359(6) 0.0623(8) 0.0633(8) 0.0075(6) -0.0017(5) 0.0321(7)
N32 0.0554(7) 0.0369(6) 0.0473(6) 0.0061(5) 0.0052(5) 0.0129(5)
N34 0.0392(5) 0.0367(5) 0.0426(5) 0.0127(4) 0.0084(4) 0.0121(4)
C2 0.0370(6) 0.0418(6) 0.0407(6) 0.0136(5) 0.0074(5) 0.0150(5)
C3 0.0362(6) 0.0361(6) 0.0376(5) 0.0128(5) 0.0081(4) 0.0105(4)
C4 0.0340(5) 0.0325(5) 0.0345(5) 0.0087(4) 0.0043(4) 0.0055(4)
C5 0.0364(6) 0.0373(6) 0.0336(5) 0.0114(5) 0.0065(4) 0.0086(4)
C6 0.0357(6) 0.0392(6) 0.0348(5) 0.0123(5) 0.0060(4) 0.0110(4)
C7 0.0388(6) 0.0394(6) 0.0385(5) 0.0122(5) 0.0102(5) 0.0129(5)
C8 0.0410(6) 0.0411(6) 0.0400(6) 0.0107(5) 0.0086(5) 0.0117(5)
C81 0.0380(6) 0.0387(6) 0.0436(6) 0.0112(5) 0.0111(5) 0.0089(5)
C82 0.0454(7) 0.0424(7) 0.0417(6) 0.0079(5) 0.0118(5) 0.0036(5)
C83 0.0462(7) 0.0469(7) 0.0432(6) 0.0121(6) 0.0152(5) 0.0107(5)
C84 0.0442(7) 0.0372(6) 0.0549(7) 0.0124(5) 0.0140(6) 0.0118(5)
C85 0.0598(9) 0.0421(7) 0.0488(7) 0.0047(6) 0.0062(6) 0.0024(6)
C86 0.0530(8) 0.0470(8) 0.0417(6) 0.0081(6) 0.0073(6) 0.0073(5)
C87 0.0737(11) 0.0546(9) 0.0768(11) 0.0158(8) 0.0301(9) 0.0286(8)
C33 0.0454(7) 0.0339(6) 0.0386(5) 0.0135(5) 0.0121(5) 0.0073(4)
C35 0.0379(6) 0.0349(6) 0.0371(5) 0.0128(5) 0.0102(4) 0.0068(4)
C331 0.0538(8) 0.0373(6) 0.0392(6) 0.0178(6) 0.0138(5) 0.0104(5)
C332 0.0573(9) 0.0574(9) 0.0564(8) 0.0152(7) 0.0049(7) 0.0186(7)
C333 0.0736(12) 0.0860(14) 0.0563(9) 0.0305(10) 0.0006(8) 0.0231(9)
C334 0.1074(16) 0.0712(12) 0.0546(9) 0.0462(12) 0.0230(10) 0.0308(8)
C335 0.1195(18) 0.0459(9) 0.0628(10) 0.0222(10) 0.0159(11) 0.0226(8)
C336 0.0854(12) 0.0396(8) 0.0526(8) 0.0092(8) 0.0062(8) 0.0120(6)
C41 0.0304(5) 0.0316(5) 0.0330(5) 0.0067(4) 0.0032(4) 0.0068(4)
C42 0.0340(6) 0.0356(6) 0.0456(6) 0.0016(5) 0.0019(5) -0.0024(5)
C43 0.0285(6) 0.0460(7) 0.0537(7) 0.0013(5) 0.0041(5) 0.0018(6)
C44 0.0355(6) 0.0438(7) 0.0421(6) 0.0115(5) 0.0100(5) 0.0075(5)
C45 0.0395(6) 0.0431(7) 0.0435(6) 0.0079(5) 0.0046(5) -0.0066(5)
C46 0.0289(5) 0.0435(7) 0.0429(6) 0.0035(5) 0.0014(4) -0.0028(5)
C47 0.0719(12) 0.0823(14) 0.0883(14) 0.0314(10) 0.0278(11) -0.0169(11)
C9 0.0508(8) 0.0572(9) 0.0478(7) 0.0111(7) 0.0053(6) 0.0230(6)
C10 0.0484(8) 0.0567(9) 0.0569(8) 0.0132(7) -0.0020(6) 0.0207(7)
C11 0.0419(7) 0.0503(8) 0.0391(6) 0.0081(6) -0.0003(5) 0.0131(5)

loop_
_atom_type_symbol
_atom_type_description
_atom_type_scat_dispersion_real
_atom_type_scat_dispersion_imag
_atom_type_scat_source
C C 0.0033 0.0016 'International Tables Vol C Tables 4.2.6.8 and 6.1.1.4'
H H 0.0000 0.0000 'International Tables Vol C Tables 4.2.6.8 and 6.1.1.4'
N N 0.0061 0.0033 'International Tables Vol C Tables 4.2.6.8 and 6.1.1.4'
O O 0.0106 0.0060 'International Tables Vol C Tables 4.2.6.8 and 6.1.1.4'

loop_
_geom_angle_atom_site_label_1
_geom_angle_atom_site_label_2
_geom_angle_atom_site_label_3
_geom_angle
C2 O1 C6 118.98(10)
C35 O31 N32 106.29(10)
C84 O8 C87 118.35(14)
C44 O4 C47 118.78(13)
C2 N21 H21A 119.3(12)
C2 N21 H21B 116.8(13)
H21A N21 H21B 123.8(18)
C33 N32 O31 103.40(10)
C35 N34 C33 103.05(11)
N21 C2 O1 110.65(12)
N21 C2 C3 126.55(12)
O1 C2 C3 122.79(11)
C2 C3 C35 119.00(11)
C2 C3 C4 121.30(10)
C35 C3 C4 119.66(11)
C5 C4 C3 110.09(10)
C5 C4 C41 109.71(9)
C3 C4 C41 112.14(9)
C5 C4 H4 108.3
C3 C4 H4 108.3
C41 C4 H4 108.3
C6 C5 C11 120.25(11)
C6 C5 C4 122.33(10)
C11 C5 C4 117.34(11)
C5 C6 O1 122.04(11)
C5 C6 C7 125.61(11)
O1 C6 C7 112.33(10)
C8 C7 C6 121.52(11)
C8 C7 C9 124.10(12)
C6 C7 C9 114.34(11)
C7 C8 C81 128.01(12)
C7 C8 H8 116.0
C81 C8 H8 116.0
C82 C81 C86 116.71(12)
C82 C81 C8 124.79(12)
C86 C81 C8 118.49(12)
C83 C82 C81 122.04(13)
C83 C82 H82 119.0
C81 C82 H82 119.0
C84 C83 C82 119.50(13)
C84 C83 H83 120.2
C82 C83 H83 120.2
O8 C84 C83 124.69(13)
O8 C84 C85 115.64(14)
C83 C84 C85 119.65(13)
C86 C85 C84 120.07(14)
C86 C85 H85 120.0
C84 C85 H85 120.0
C85 C86 C81 121.94(13)
C85 C86 H86 119.0
C81 C86 H86 119.0
O8 C87 H87A 109.5
O8 C87 H87B 109.5
H87A C87 H87B 109.5
O8 C87 H87C 109.5
H87A C87 H87C 109.5
H87B C87 H87C 109.5
N32 C33 N34 114.88(11)
N32 C33 C331 122.32(12)
N34 C33 C331 122.79(12)
N34 C35 O31 112.37(11)
N34 C35 C3 129.92(12)
O31 C35 C3 117.70(11)
C332 C331 C336 119.16(14)
C332 C331 C33 120.40(13)
C336 C331 C33 120.43(14)
C331 C332 C333 119.83(17)
C331 C332 H332 120.1
C333 C332 H332 120.1
C334 C333 C332 120.35(19)
C334 C333 H333 119.8
C332 C333 H333 119.8
C335 C334 C333 119.95(16)
C335 C334 H334 120.0
C333 C334 H334 120.0
C334 C335 C336 120.72(18)
C334 C335 H335 119.6
C336 C335 H335 119.6
C335 C336 C331 119.98(18)
C335 C336 H336 120.0
C331 C336 H336 120.0
C46 C41 C42 117.73(11)
C46 C41 C4 120.73(10)
C42 C41 C4 121.51(10)
C43 C42 C41 121.06(12)
C43 C42 H42 119.5
C41 C42 H42 119.5
C42 C43 C44 120.28(12)
C42 C43 H43 119.9
C44 C43 H43 119.9
O4 C44 C43 115.64(12)
O4 C44 C45 124.51(12)
C43 C44 C45 119.84(12)
C44 C45 C46 119.15(12)
C44 C45 H45 120.4
C46 C45 H45 120.4
C41 C46 C45 121.92(11)
C41 C46 H46 119.0
C45 C46 H46 119.0
O4 C47 H47A 109.5
O4 C47 H47B 109.5
H47A C47 H47B 109.5
O4 C47 H47C 109.5
H47A C47 H47C 109.5
H47B C47 H47C 109.5
C10 C9 C7 112.95(12)
C10 C9 H9A 109.0
C7 C9 H9A 109.0
C10 C9 H9B 109.0
C7 C9 H9B 109.0
H9A C9 H9B 107.8
C9 C10 C11 112.05(13)
C9 C10 H10A 109.2
C11 C10 H10A 109.2
C9 C10 H10B 109.2
C11 C10 H10B 109.2
H10A C10 H10B 107.9
C5 C11 C10 111.05(11)
C5 C11 H11A 109.4
C10 C11 H11A 109.4
C5 C11 H11B 109.4
C10 C11 H11B 109.4
H11A C11 H11B 108.0

loop_
_geom_bond_atom_site_label_1
_geom_bond_atom_site_label_2
_geom_bond_distance
O1 C2 1.3499(15)
O1 C6 1.4001(14)
O31 C35 1.3493(16)
O31 N32 1.4198(14)
O8 C84 1.3680(17)
O8 C87 1.417(2)
O4 C44 1.3721(16)
O4 C47 1.404(2)
N21 C2 1.3377(17)
N21 H21A 0.872(19)
N21 H21B 0.88(2)
N32 C33 1.3038(18)
N34 C35 1.3144(16)
N34 C33 1.3686(17)
C2 C3 1.3641(18)
C3 C35 1.4213(17)
C3 C4 1.5097(16)
C4 C5 1.5070(16)
C4 C41 1.5290(16)
C4 H4 0.980
C5 C6 1.3344(17)
C5 C11 1.5029(17)
C6 C7 1.4593(16)
C7 C8 1.3364(19)
C7 C9 1.5134(18)
C8 C81 1.4688(18)
C8 H8 0.930
C81 C82 1.3907(18)
C81 C86 1.3972(19)
C82 C83 1.3892(19)
C82 H82 0.930
C83 C84 1.380(2)
C83 H83 0.930
C84 C85 1.386(2)
C85 C86 1.373(2)
C85 H85 0.930
C86 H86 0.930
C87 H87A 0.960
C87 H87B 0.960
C87 H87C 0.960
C33 C331 1.4655(17)
C331 C332 1.377(2)
C331 C336 1.384(2)
C332 C333 1.389(2)
C332 H332 0.930
C333 C334 1.363(3)
C333 H333 0.930
C334 C335 1.358(3)
C334 H334 0.930
C335 C336 1.378(2)
C335 H335 0.930
C336 H336 0.930
C41 C46 1.3843(17)
C41 C42 1.3903(16)
C42 C43 1.3807(19)
C42 H42 0.930
C43 C44 1.3812(19)
C43 H43 0.930
C44 C45 1.3834(18)
C45 C46 1.3885(18)
C45 H45 0.930
C46 H46 0.930
C47 H47A 0.960
C47 H47B 0.960
C47 H47C 0.960
C9 C10 1.496(2)
C9 H9A 0.970
C9 H9B 0.970
C10 C11 1.510(2)
C10 H10A 0.970
C10 H10B 0.970
C11 H11A 0.970
C11 H11B 0.970

loop_
_geom_hbond_atom_site_label_D
_geom_hbond_atom_site_label_H
_geom_hbond_atom_site_label_A
_geom_hbond_site_symmetry_A
_geom_hbond_distance_DH
_geom_hbond_distance_HA
_geom_hbond_distance_DA
_geom_hbond_angle_DHA
N21 H21B N34 . 0.88(2) 2.087(19) 2.7650(18) 133.7(17)
C42 H42 O8 1_665 0.93 2.54 3.4594(18) 170.3
N21 H21A O4 1_455 0.872(19) 2.16(2) 3.0291(18) 171.8(17)
C47 H47A Cg 2_756 0.96 2.59 3.489(2) 156

loop_
_geom_torsion_atom_site_label_1
_geom_torsion_atom_site_label_2
_geom_torsion_atom_site_label_3
_geom_torsion_atom_site_label_4
_geom_torsion
C35 O31 N32 C33 -0.30(14)
C6 O1 C2 N21 -170.98(12)
C6 O1 C2 C3 8.5(2)
N21 C2 C3 C35 1.9(2)
O1 C2 C3 C35 -177.52(12)
N21 C2 C3 C4 -176.10(14)
O1 C2 C3 C4 4.5(2)
C2 C3 C4 C5 -15.19(16)
C35 C3 C4 C5 166.86(11)
C2 C3 C4 C41 107.26(13)
C35 C3 C4 C41 -70.69(14)
C3 C4 C5 C6 14.83(16)
C41 C4 C5 C6 -109.04(13)
C3 C4 C5 C11 -168.57(11)
C41 C4 C5 C11 67.56(14)
C11 C5 C6 O1 179.78(12)
C4 C5 C6 O1 -3.72(19)
C11 C5 C6 C7 -2.0(2)
C4 C5 C6 C7 174.50(11)
C2 O1 C6 C5 -8.98(19)
C2 O1 C6 C7 172.59(11)
C5 C6 C7 C8 -173.88(13)
O1 C6 C7 C8 4.48(18)
C5 C6 C7 C9 3.84(19)
O1 C6 C7 C9 -177.80(12)
C6 C7 C8 C81 174.63(12)
C9 C7 C8 C81 -2.9(2)
C7 C8 C81 C82 38.2(2)
C7 C8 C81 C86 -142.75(15)
C86 C81 C82 C83 2.8(2)
C8 C81 C82 C83 -178.13(13)
C81 C82 C83 C84 -0.7(2)
C87 O8 C84 C83 -3.7(2)
C87 O8 C84 C85 177.81(15)
C82 C83 C84 O8 179.65(13)
C82 C83 C84 C85 -1.9(2)
O8 C84 C85 C86 -179.22(14)
C83 C84 C85 C86 2.2(2)
C84 C85 C86 C81 0.1(2)
C82 C81 C86 C85 -2.5(2)
C8 C81 C86 C85 178.36(14)
O31 N32 C33 N34 -0.52(15)
O31 N32 C33 C331 -179.68(11)
C35 N34 C33 N32 1.14(15)
C35 N34 C33 C331 -179.71(11)
C33 N34 C35 O31 -1.31(14)
C33 N34 C35 C3 177.36(12)
N32 O31 C35 N34 1.06(14)
N32 O31 C35 C3 -177.79(10)
C2 C3 C35 N34 -8.7(2)
C4 C3 C35 N34 169.25(12)
C2 C3 C35 O31 169.87(11)
C4 C3 C35 O31 -12.13(17)
N32 C33 C331 C332 169.18(14)
N34 C33 C331 C332 -9.9(2)
N32 C33 C331 C336 -11.4(2)
N34 C33 C331 C336 169.55(14)
C336 C331 C332 C333 -0.3(3)
C33 C331 C332 C333 179.13(15)
C331 C332 C333 C334 -0.4(3)
C332 C333 C334 C335 0.9(3)
C333 C334 C335 C336 -0.6(3)
C334 C335 C336 C331 -0.2(3)
C332 C331 C336 C335 0.6(3)
C33 C331 C336 C335 -178.82(16)
C5 C4 C41 C46 65.67(14)
C3 C4 C41 C46 -56.99(15)
C5 C4 C41 C42 -112.39(12)
C3 C4 C41 C42 124.95(12)
C46 C41 C42 C43 0.33(19)
C4 C41 C42 C43 178.45(12)
C41 C42 C43 C44 -1.0(2)
C47 O4 C44 C43 172.53(16)
C47 O4 C44 C45 -6.7(2)
C42 C43 C44 O4 -178.05(13)
C42 C43 C44 C45 1.2(2)
O4 C44 C45 C46 178.47(13)
C43 C44 C45 C46 -0.7(2)
C42 C41 C46 C45 0.16(19)
C4 C41 C46 C45 -177.97(12)
C44 C45 C46 C41 0.0(2)
C8 C7 C9 C10 147.76(15)
C6 C7 C9 C10 -29.89(19)
C7 C9 C10 C11 54.36(19)
C6 C5 C11 C10 25.58(18)
C4 C5 C11 C10 -151.09(12)
C9 C10 C11 C5 -51.22(18)
